data_1548482
loop_
_publ_author_name
'Jeffrey A. Boerth'
'Joshua R. Hummel'
'Jonathan A. Ellman'

_publ_section_title
;
 Highly Stereoselective Co(III)-Catalyzed Three-Component C-H Bond
 Addition Cascade
;
_journal_name_full 'Angewandte Chemie International Edition Engl. '
_journal_page_first 12650
_journal_page_last 12654
_journal_paper_doi 10.1002/anie.201603831
_journal_volume 55
_journal_year 2016
_chemical_absolute_configuration ad
_chemical_formula_sum 'C24 H26 F3 N3 O2 S'
_chemical_formula_weight 477.54
_space_group_crystal_system trigonal
_space_group_IT_number 144
_space_group_name_Hall 'P 31'
_space_group_name_H-M_alt 'P 31'
_symmetry_space_group_name_Hall 'P 31'
_symmetry_space_group_name_H-M 'P 31'
_atom_sites_solution_hydrogens mixed
_atom_sites_solution_primary direct
_atom_sites_solution_secondary difmap
_cell_angle_alpha 90
_cell_angle_beta 90
_cell_angle_gamma 120
_cell_formula_units_Z 3
_cell_length_a 18.8083(9)
_cell_length_b 18.8083(9)
_cell_length_c 5.8941(4)
_cell_measurement_reflns_used 479
_cell_measurement_temperature 93(2)
_cell_measurement_theta_max 68.3
_cell_measurement_theta_min 2.7
_cell_volume 1805.71(17)
_computing_cell_refinement 'CrystalClear-SM Expert 2.0 r15 (Rigaku, 2011)'
_computing_data_collection 'CrystalClear-SM Expert 2.0 r15 (Rigaku, 2011)'
_computing_data_reduction 'CrystalClear-SM Expert 2.0 r15 (Rigaku, 2011)'
_computing_molecular_graphics
;
Dolomanov, O.V.; Bourhis, L.J.; Gildea, R.J.; Howard, J.A.K.; Puschmann, H., 
OLEX2: A complete structure solution, refinement and analysis program
(2009). J. Appl. Cryst., 42, 339-341.
;
_computing_publication_material 'SHELXL-2013/2 (Sheldrick, 2014)'
_computing_structure_refinement 'SHELXL-2014/7 (Sheldrick, 2014)'
_computing_structure_solution 'SHELXT-2014/5 (Sheldrick, 2014)'
_diffrn_ambient_temperature 93(2)
_diffrn_detector_area_resol_mean 22.2
_diffrn_measured_fraction_theta_full 1.000
_diffrn_measured_fraction_theta_max 0.999
_diffrn_measurement_device_type 'Rigaku Saturn 944+ CCD'
_diffrn_measurement_method \w
_diffrn_radiation_type CuK\a
_diffrn_radiation_wavelength 1.54178
_diffrn_reflns_av_R_equivalents 0.1013
_diffrn_reflns_av_unetI/netI 0.0367
_diffrn_reflns_Laue_measured_fraction_full 1.000
_diffrn_reflns_Laue_measured_fraction_max 0.999
_diffrn_reflns_limit_h_max 22
_diffrn_reflns_limit_h_min -22
_diffrn_reflns_limit_k_max 21
_diffrn_reflns_limit_k_min -22
_diffrn_reflns_limit_l_max 7
_diffrn_reflns_limit_l_min -7
_diffrn_reflns_number 62695
_diffrn_reflns_point_group_measured_fraction_full 0.995
_diffrn_reflns_point_group_measured_fraction_max 0.994
_diffrn_reflns_theta_full 67.679
_diffrn_reflns_theta_max 67.840
_diffrn_reflns_theta_min 2.713
_diffrn_source 'Sealed Tube'
_exptl_absorpt_coefficient_mu 1.622
_exptl_absorpt_correction_T_max 1.000
_exptl_absorpt_correction_T_min 0.741
_exptl_absorpt_correction_type multi-scan
_exptl_absorpt_process_details 'Jacobson, R. (1998) Private Communication'
_exptl_crystal_colour Colorless
_exptl_crystal_density_diffrn 1.317
_exptl_crystal_density_method 'not measured'
_exptl_crystal_description Prism
_exptl_crystal_F_000 750
_exptl_crystal_size_max 0.200
_exptl_crystal_size_mid 0.190
_exptl_crystal_size_min 0.120
_refine_diff_density_max 0.199
_refine_diff_density_min -0.143
_refine_diff_density_rms 0.038
_refine_ls_abs_structure_details
; 
 Flack x determined using 1858 quotients [(I+)-(I-)]/[(I+)+(I-)] 
 (Parsons, Flack and Wagner, Acta Cryst. B69 (2013) 249-259). 
;
_refine_ls_abs_structure_Flack 0.016(9)
_refine_ls_extinction_coef .
_refine_ls_extinction_method none
_refine_ls_goodness_of_fit_ref 1.038
_refine_ls_hydrogen_treatment mixed
_refine_ls_matrix_type full
_refine_ls_number_parameters 305
_refine_ls_number_reflns 4346
_refine_ls_number_restraints 1
_refine_ls_restrained_S_all 1.038
_refine_ls_R_factor_all 0.0360
_refine_ls_R_factor_gt 0.0312
_refine_ls_shift/su_max 0.000
_refine_ls_shift/su_mean 0.000
_refine_ls_structure_factor_coef Fsqd
_refine_ls_weighting_details 'w=1/[\s^2^(Fo^2^)+(0.0409P)^2^+0.2192P] where P=(Fo^2^+2Fc^2^)/3'
_refine_ls_weighting_scheme calc
_refine_ls_wR_factor_gt 0.0718
_refine_ls_wR_factor_ref 0.0739
_reflns_Friedel_coverage 0.990
_reflns_Friedel_fraction_full 0.991
_reflns_Friedel_fraction_max 0.989
_reflns_number_gt 4051
_reflns_number_total 4346
_reflns_threshold_expression 'I > 2\s(I)'
_cod_data_source_file NIHMS805418-supplement-Product_12a_CIF_file.cif
_cod_data_source_block 007-16032
_cod_original_cell_volume 1805.7(2)
_cod_database_code 1548482
_shelx_space_group_comment
; 
The symmetry employed for this shelxl refinement is uniquely defined 
by the following loop, which should always be used as a source of 
symmetry information in preference to the above space-group names. 
They are only intended as comments. 
;
_shelx_estimated_absorpt_t_min 0.737
_shelx_estimated_absorpt_t_max 0.829

loop_
_space_group_symop_operation_xyz
'x, y, z'
'-y, x-y, z+1/3'
'-x+y, -x, z+2/3'

loop_
_atom_site_label
_atom_site_type_symbol
_atom_site_fract_x
_atom_site_fract_y
_atom_site_fract_z
_atom_site_U_iso_or_equiv
_atom_site_adp_type
_atom_site_occupancy
_atom_site_site_symmetry_order
_atom_site_calc_flag
_atom_site_refinement_flags_posn
_atom_site_refinement_flags_adp
_atom_site_refinement_flags_occupancy
_atom_site_disorder_assembly
_atom_site_disorder_group
S1 S 0.51805(4) 0.41420(4) 0.71059(11) 0.02382(17) Uani 1 1 d . . . . .
F1 F 0.42226(10) 0.21828(11) 0.4592(3) 0.0368(4) Uani 1 1 d . . . . .
F2 F 0.36263(13) 0.25256(13) 0.2062(3) 0.0483(5) Uani 1 1 d . . . . .
F3 F 0.29089(12) 0.16193(11) 0.4564(4) 0.0554(6) Uani 1 1 d . . . . .
O1 O 0.51416(13) 0.47801(13) 0.8475(4) 0.0344(5) Uani 1 1 d . . . . .
O2 O 0.22514(13) 0.21136(13) 0.8531(4) 0.0333(5) Uani 1 1 d . . . . .
N1 N 0.44332(14) 0.37464(16) 0.5202(4) 0.0229(5) Uani 1 1 d . . . . .
H1 H 0.441(2) 0.410(2) 0.442(6) 0.032(9) Uiso 1 1 d . . . . .
N2 N 0.29742(15) 0.49687(14) 0.3655(4) 0.0237(5) Uani 1 1 d . . . . .
N3 N 0.33532(16) 0.46611(15) 0.2349(4) 0.0291(6) Uani 1 1 d . . . . .
C1 C 0.29130(16) 0.31083(16) 0.5664(5) 0.0209(6) Uani 1 1 d . . . . .
H1A H 0.2800 0.3173 0.4042 0.025 Uiso 1 1 calc R U . . .
C2 C 0.36762(16) 0.30102(17) 0.5806(5) 0.0226(6) Uani 1 1 d . . . . .
H2 H 0.3728 0.2860 0.7401 0.027 Uiso 1 1 calc R U . . .
C3 C 0.36051(18) 0.2336(2) 0.4251(6) 0.0326(7) Uani 1 1 d . . . . .
C4 C 0.60570(17) 0.47025(18) 0.5175(5) 0.0264(6) Uani 1 1 d . . . . .
C5 C 0.67979(19) 0.5092(2) 0.6754(6) 0.0416(8) Uani 1 1 d . . . . .
H5A H 0.6753 0.5481 0.7770 0.062 Uiso 1 1 calc R U . . .
H5B H 0.7301 0.5384 0.5852 0.062 Uiso 1 1 calc R U . . .
H5C H 0.6815 0.4663 0.7654 0.062 Uiso 1 1 calc R U . . .
C6 C 0.6099(2) 0.4084(2) 0.3581(6) 0.0361(8) Uani 1 1 d . . . . .
H6A H 0.6109 0.3650 0.4476 0.054 Uiso 1 1 calc R U . . .
H6B H 0.6598 0.4364 0.2659 0.054 Uiso 1 1 calc R U . . .
H6C H 0.5617 0.3842 0.2587 0.054 Uiso 1 1 calc R U . . .
C7 C 0.59767(19) 0.53555(19) 0.3865(5) 0.0304(7) Uani 1 1 d . . . . .
H7A H 0.5526 0.5091 0.2771 0.046 Uiso 1 1 calc R U . . .
H7B H 0.6490 0.5709 0.3055 0.046 Uiso 1 1 calc R U . . .
H7C H 0.5862 0.5688 0.4924 0.046 Uiso 1 1 calc R U . . .
C8 C 0.30282(17) 0.38570(16) 0.7054(5) 0.0220(6) Uani 1 1 d . . . . .
H8A H 0.3087 0.3767 0.8682 0.026 Uiso 1 1 calc R U . . .
H8B H 0.3536 0.4355 0.6557 0.026 Uiso 1 1 calc R U . . .
C9 C 0.23032(16) 0.39834(16) 0.6737(5) 0.0212(6) Uani 1 1 d . . . . .
C10 C 0.16164(18) 0.35845(18) 0.8135(5) 0.0270(6) Uani 1 1 d . . . . .
H10 H 0.1631 0.3272 0.9382 0.032 Uiso 1 1 calc R U . . .
C11 C 0.09141(18) 0.36303(18) 0.7759(5) 0.0313(7) Uani 1 1 d . . . . .
H11 H 0.0456 0.3352 0.8745 0.038 Uiso 1 1 calc R U . . .
C12 C 0.08758(19) 0.40787(18) 0.5959(5) 0.0304(7) Uani 1 1 d . . . . .
H12 H 0.0389 0.4099 0.5674 0.036 Uiso 1 1 calc R U . . .
C13 C 0.15553(19) 0.44989(19) 0.4574(5) 0.0279(6) Uani 1 1 d . . . . .
H13 H 0.1539 0.4815 0.3339 0.034 Uiso 1 1 calc R U . . .
C14 C 0.22623(18) 0.44594(17) 0.4986(4) 0.0222(6) Uani 1 1 d . . . . .
C15 C 0.33794(18) 0.57951(17) 0.3627(5) 0.0273(6) Uani 1 1 d . . . . .
H15 H 0.3231 0.6140 0.4428 0.033 Uiso 1 1 calc R U . . .
C16 C 0.40436(19) 0.60475(19) 0.2236(5) 0.0297(7) Uani 1 1 d . . . . .
H16 H 0.4448 0.6595 0.1865 0.036 Uiso 1 1 calc R U . . .
C17 C 0.39956(18) 0.53210(18) 0.1481(5) 0.0270(6) Uani 1 1 d . . . . .
H17 H 0.4378 0.5301 0.0466 0.032 Uiso 1 1 calc R U . . .
C18 C 0.21714(17) 0.23510(17) 0.6677(5) 0.0220(6) Uani 1 1 d . . . . .
C19 C 0.13578(17) 0.19674(16) 0.5535(5) 0.0218(6) Uani 1 1 d . . . . .
C20 C 0.12350(18) 0.22199(19) 0.3429(5) 0.0316(7) Uani 1 1 d . . . . .
H20 H 0.1690 0.2632 0.2611 0.038 Uiso 1 1 calc R U . . .
C21 C 0.04589(19) 0.1877(2) 0.2518(6) 0.0362(7) Uani 1 1 d . . . . .
H21 H 0.0381 0.2057 0.1080 0.043 Uiso 1 1 calc R U . . .
C22 C -0.0207(2) 0.1275(2) 0.3681(6) 0.0348(7) Uani 1 1 d . . . . .
H22 H -0.0744 0.1048 0.3063 0.042 Uiso 1 1 calc R U . . .
C23 C -0.0088(2) 0.1007(2) 0.5743(6) 0.0390(8) Uani 1 1 d . . . . .
H23 H -0.0543 0.0582 0.6531 0.047 Uiso 1 1 calc R U . . .
C24 C 0.06834(19) 0.13490(19) 0.6668(5) 0.0308(7) Uani 1 1 d . . . . .
H24 H 0.0757 0.1161 0.8097 0.037 Uiso 1 1 calc R U . . .

loop_
_atom_site_aniso_label
_atom_site_aniso_U_11
_atom_site_aniso_U_22
_atom_site_aniso_U_33
_atom_site_aniso_U_23
_atom_site_aniso_U_13
_atom_site_aniso_U_12
S1 0.0203(4) 0.0265(4) 0.0226(3) -0.0016(3) -0.0021(3) 0.0102(3)
F1 0.0344(10) 0.0400(10) 0.0485(11) -0.0103(8) -0.0059(8) 0.0279(9)
F2 0.0602(13) 0.0663(14) 0.0376(11) -0.0262(10) -0.0202(10) 0.0461(12)
F3 0.0316(11) 0.0279(11) 0.1016(18) -0.0268(11) -0.0037(11) 0.0111(9)
O1 0.0306(11) 0.0335(12) 0.0337(12) -0.0100(9) 0.0008(10) 0.0120(10)
O2 0.0340(12) 0.0277(11) 0.0319(12) 0.0082(9) -0.0045(9) 0.0107(10)
N1 0.0199(12) 0.0240(13) 0.0257(13) 0.0010(10) -0.0014(10) 0.0116(11)
N2 0.0291(13) 0.0223(12) 0.0228(12) 0.0010(10) 0.0030(10) 0.0151(11)
N3 0.0366(15) 0.0273(13) 0.0256(13) 0.0006(11) 0.0081(11) 0.0177(12)
C1 0.0198(14) 0.0193(14) 0.0231(14) -0.0017(11) -0.0019(11) 0.0095(12)
C2 0.0215(14) 0.0215(14) 0.0242(14) -0.0024(11) -0.0026(11) 0.0103(12)
C3 0.0235(16) 0.0305(17) 0.046(2) -0.0091(14) -0.0076(13) 0.0153(14)
C4 0.0201(15) 0.0251(15) 0.0307(15) 0.0031(12) -0.0002(12) 0.0088(13)
C5 0.0225(16) 0.049(2) 0.044(2) 0.0044(16) -0.0021(14) 0.0105(16)
C6 0.0341(18) 0.0355(18) 0.042(2) 0.0045(15) 0.0129(15) 0.0197(15)
C7 0.0294(16) 0.0296(16) 0.0309(16) 0.0043(13) 0.0038(13) 0.0137(14)
C8 0.0220(14) 0.0216(14) 0.0217(14) -0.0008(11) 0.0000(11) 0.0104(12)
C9 0.0227(14) 0.0202(14) 0.0209(14) -0.0042(11) -0.0008(11) 0.0109(12)
C10 0.0306(17) 0.0246(15) 0.0291(16) 0.0060(12) 0.0059(12) 0.0163(13)
C11 0.0267(16) 0.0278(16) 0.0411(18) 0.0020(14) 0.0097(14) 0.0151(14)
C12 0.0256(16) 0.0301(16) 0.0413(18) -0.0025(14) -0.0011(13) 0.0182(14)
C13 0.0330(17) 0.0275(16) 0.0289(15) -0.0008(12) -0.0029(13) 0.0193(14)
C14 0.0256(15) 0.0194(14) 0.0215(14) -0.0028(11) -0.0006(11) 0.0110(12)
C15 0.0321(16) 0.0210(15) 0.0294(16) -0.0002(12) 0.0013(13) 0.0137(13)
C16 0.0311(17) 0.0245(16) 0.0301(16) 0.0041(12) 0.0031(13) 0.0113(13)
C17 0.0290(16) 0.0277(16) 0.0243(14) 0.0037(12) 0.0039(12) 0.0141(13)
C18 0.0233(15) 0.0186(14) 0.0239(15) 0.0001(11) 0.0005(11) 0.0102(12)
C19 0.0220(14) 0.0173(14) 0.0259(14) -0.0021(11) 0.0011(11) 0.0096(11)
C20 0.0234(15) 0.0319(17) 0.0289(16) 0.0029(13) -0.0020(13) 0.0059(14)
C21 0.0279(17) 0.0400(19) 0.0342(17) -0.0006(14) -0.0076(14) 0.0121(15)
C22 0.0225(16) 0.0311(17) 0.045(2) -0.0063(14) -0.0039(14) 0.0088(14)
C23 0.0240(17) 0.0334(18) 0.051(2) 0.0040(16) 0.0058(14) 0.0077(14)
C24 0.0273(16) 0.0276(16) 0.0334(16) 0.0040(13) 0.0048(13) 0.0108(13)

loop_
_atom_type_symbol
_atom_type_description
_atom_type_scat_dispersion_real
_atom_type_scat_dispersion_imag
_atom_type_scat_source
C C 0.0181 0.0091 'International Tables Vol C Tables 4.2.6.8 and 6.1.1.4'
H H 0.0000 0.0000 'International Tables Vol C Tables 4.2.6.8 and 6.1.1.4'
F F 0.0727 0.0534 'International Tables Vol C Tables 4.2.6.8 and 6.1.1.4'
N N 0.0311 0.0180 'International Tables Vol C Tables 4.2.6.8 and 6.1.1.4'
O O 0.0492 0.0322 'International Tables Vol C Tables 4.2.6.8 and 6.1.1.4'
S S 0.3331 0.5567 'International Tables Vol C Tables 4.2.6.8 and 6.1.1.4'

loop_
_geom_angle_atom_site_label_1
_geom_angle_atom_site_label_2
_geom_angle_atom_site_label_3
_geom_angle
_geom_angle_site_symmetry_1
_geom_angle_site_symmetry_3
O1 S1 N1 111.07(13) . .
O1 S1 C4 105.45(13) . .
N1 S1 C4 98.87(13) . .
C2 N1 S1 118.1(2) . .
C2 N1 H1 118(2) . .
S1 N1 H1 113(2) . .
C15 N2 N3 111.7(2) . .
C15 N2 C14 125.5(2) . .
N3 N2 C14 122.7(2) . .
C17 N3 N2 104.3(2) . .
C18 C1 C2 109.7(2) . .
C18 C1 C8 106.7(2) . .
C2 C1 C8 111.4(2) . .
C18 C1 H1A 109.6 . .
C2 C1 H1A 109.6 . .
C8 C1 H1A 109.6 . .
N1 C2 C3 106.5(2) . .
N1 C2 C1 113.7(2) . .
C3 C2 C1 111.7(2) . .
N1 C2 H2 108.2 . .
C3 C2 H2 108.2 . .
C1 C2 H2 108.2 . .
F2 C3 F3 106.6(3) . .
F2 C3 F1 106.8(3) . .
F3 C3 F1 106.1(2) . .
F2 C3 C2 112.6(3) . .
F3 C3 C2 113.0(3) . .
F1 C3 C2 111.4(2) . .
C7 C4 C5 110.9(3) . .
C7 C4 C6 111.5(3) . .
C5 C4 C6 111.0(3) . .
C7 C4 S1 110.8(2) . .
C5 C4 S1 103.9(2) . .
C6 C4 S1 108.5(2) . .
C4 C5 H5A 109.5 . .
C4 C5 H5B 109.5 . .
H5A C5 H5B 109.5 . .
C4 C5 H5C 109.5 . .
H5A C5 H5C 109.5 . .
H5B C5 H5C 109.5 . .
C4 C6 H6A 109.5 . .
C4 C6 H6B 109.5 . .
H6A C6 H6B 109.5 . .
C4 C6 H6C 109.5 . .
H6A C6 H6C 109.5 . .
H6B C6 H6C 109.5 . .
C4 C7 H7A 109.5 . .
C4 C7 H7B 109.5 . .
H7A C7 H7B 109.5 . .
C4 C7 H7C 109.5 . .
H7A C7 H7C 109.5 . .
H7B C7 H7C 109.5 . .
C9 C8 C1 110.6(2) . .
C9 C8 H8A 109.5 . .
C1 C8 H8A 109.5 . .
C9 C8 H8B 109.5 . .
C1 C8 H8B 109.5 . .
H8A C8 H8B 108.1 . .
C10 C9 C14 116.7(2) . .
C10 C9 C8 120.7(2) . .
C14 C9 C8 122.5(2) . .
C11 C10 C9 121.9(3) . .
C11 C10 H10 119.0 . .
C9 C10 H10 119.0 . .
C12 C11 C10 120.3(3) . .
C12 C11 H11 119.9 . .
C10 C11 H11 119.9 . .
C11 C12 C13 119.2(3) . .
C11 C12 H12 120.4 . .
C13 C12 H12 120.4 . .
C12 C13 C14 120.1(3) . .
C12 C13 H13 120.0 . .
C14 C13 H13 120.0 . .
C13 C14 C9 121.7(3) . .
C13 C14 N2 118.0(2) . .
C9 C14 N2 120.2(2) . .
N2 C15 C16 107.5(3) . .
N2 C15 H15 126.3 . .
C16 C15 H15 126.3 . .
C15 C16 C17 104.5(3) . .
C15 C16 H16 127.7 . .
C17 C16 H16 127.7 . .
N3 C17 C16 112.1(3) . .
N3 C17 H17 124.0 . .
C16 C17 H17 124.0 . .
O2 C18 C19 120.9(3) . .
O2 C18 C1 118.0(3) . .
C19 C18 C1 120.8(2) . .
C20 C19 C24 118.5(3) . .
C20 C19 C18 123.0(3) . .
C24 C19 C18 118.4(3) . .
C21 C20 C19 120.5(3) . .
C21 C20 H20 119.8 . .
C19 C20 H20 119.8 . .
C20 C21 C22 120.4(3) . .
C20 C21 H21 119.8 . .
C22 C21 H21 119.8 . .
C23 C22 C21 119.5(3) . .
C23 C22 H22 120.2 . .
C21 C22 H22 120.2 . .
C24 C23 C22 120.4(3) . .
C24 C23 H23 119.8 . .
C22 C23 H23 119.8 . .
C23 C24 C19 120.7(3) . .
C23 C24 H24 119.7 . .
C19 C24 H24 119.7 . .

loop_
_geom_bond_atom_site_label_1
_geom_bond_atom_site_label_2
_geom_bond_distance
_geom_bond_site_symmetry_2
S1 O1 1.478(2) .
S1 N1 1.656(2) .
S1 C4 1.840(3) .
F1 C3 1.345(3) .
F2 C3 1.333(4) .
F3 C3 1.342(4) .
O2 C18 1.218(3) .
N1 C2 1.449(4) .
N1 H1 0.83(4) .
N2 C15 1.346(4) .
N2 N3 1.360(3) .
N2 C14 1.429(4) .
N3 C17 1.327(4) .
C1 C18 1.531(4) .
C1 C2 1.538(4) .
C1 C8 1.548(4) .
C1 H1A 1.0000 .
C2 C3 1.515(4) .
C2 H2 1.0000 .
C4 C7 1.521(4) .
C4 C5 1.525(4) .
C4 C6 1.527(4) .
C5 H5A 0.9800 .
C5 H5B 0.9800 .
C5 H5C 0.9800 .
C6 H6A 0.9800 .
C6 H6B 0.9800 .
C6 H6C 0.9800 .
C7 H7A 0.9800 .
C7 H7B 0.9800 .
C7 H7C 0.9800 .
C8 C9 1.508(4) .
C8 H8A 0.9900 .
C8 H8B 0.9900 .
C9 C10 1.393(4) .
C9 C14 1.393(4) .
C10 C11 1.384(4) .
C10 H10 0.9500 .
C11 C12 1.379(5) .
C11 H11 0.9500 .
C12 C13 1.384(4) .
C12 H12 0.9500 .
C13 C14 1.390(4) .
C13 H13 0.9500 .
C15 C16 1.366(4) .
C15 H15 0.9500 .
C16 C17 1.396(4) .
C16 H16 0.9500 .
C17 H17 0.9500 .
C18 C19 1.487(4) .
C19 C20 1.389(4) .
C19 C24 1.390(4) .
C20 C21 1.376(4) .
C20 H20 0.9500 .
C21 C22 1.379(5) .
C21 H21 0.9500 .
C22 C23 1.377(5) .
C22 H22 0.9500 .
C23 C24 1.373(5) .
C23 H23 0.9500 .
C24 H24 0.9500 .

loop_
_geom_torsion_atom_site_label_1
_geom_torsion_atom_site_label_2
_geom_torsion_atom_site_label_3
_geom_torsion_atom_site_label_4
_geom_torsion
_geom_torsion_site_symmetry_1
_geom_torsion_site_symmetry_2
_geom_torsion_site_symmetry_3
_geom_torsion_site_symmetry_4
O1 S1 N1 C2 -93.4(2) . . . .
C4 S1 N1 C2 156.2(2) . . . .
C15 N2 N3 C17 -1.1(3) . . . .
C14 N2 N3 C17 -177.4(3) . . . .
S1 N1 C2 C3 -114.6(2) . . . .
S1 N1 C2 C1 121.9(2) . . . .
C18 C1 C2 N1 -171.3(2) . . . .
C8 C1 C2 N1 -53.3(3) . . . .
C18 C1 C2 C3 68.2(3) . . . .
C8 C1 C2 C3 -173.8(2) . . . .
N1 C2 C3 F2 -56.7(3) . . . .
C1 C2 C3 F2 68.0(3) . . . .
N1 C2 C3 F3 -177.5(2) . . . .
C1 C2 C3 F3 -52.8(3) . . . .
N1 C2 C3 F1 63.1(3) . . . .
C1 C2 C3 F1 -172.1(2) . . . .
O1 S1 C4 C7 -53.3(2) . . . .
N1 S1 C4 C7 61.5(2) . . . .
O1 S1 C4 C5 65.8(2) . . . .
N1 S1 C4 C5 -179.3(2) . . . .
O1 S1 C4 C6 -176.0(2) . . . .
N1 S1 C4 C6 -61.1(2) . . . .
C18 C1 C8 C9 -64.8(3) . . . .
C2 C1 C8 C9 175.4(2) . . . .
C1 C8 C9 C10 88.1(3) . . . .
C1 C8 C9 C14 -88.2(3) . . . .
C14 C9 C10 C11 2.4(4) . . . .
C8 C9 C10 C11 -174.1(3) . . . .
C9 C10 C11 C12 0.1(4) . . . .
C10 C11 C12 C13 -1.7(4) . . . .
C11 C12 C13 C14 0.7(4) . . . .
C12 C13 C14 C9 1.9(4) . . . .
C12 C13 C14 N2 -173.8(3) . . . .
C10 C9 C14 C13 -3.4(4) . . . .
C8 C9 C14 C13 173.0(3) . . . .
C10 C9 C14 N2 172.2(2) . . . .
C8 C9 C14 N2 -11.3(4) . . . .
C15 N2 C14 C13 62.5(4) . . . .
N3 N2 C14 C13 -121.6(3) . . . .
C15 N2 C14 C9 -113.3(3) . . . .
N3 N2 C14 C9 62.6(3) . . . .
N3 N2 C15 C16 0.8(3) . . . .
C14 N2 C15 C16 177.0(3) . . . .
N2 C15 C16 C17 -0.2(3) . . . .
N2 N3 C17 C16 1.0(3) . . . .
C15 C16 C17 N3 -0.5(4) . . . .
C2 C1 C18 O2 49.0(3) . . . .
C8 C1 C18 O2 -71.9(3) . . . .
C2 C1 C18 C19 -136.8(3) . . . .
C8 C1 C18 C19 102.3(3) . . . .
O2 C18 C19 C20 179.6(3) . . . .
C1 C18 C19 C20 5.6(4) . . . .
O2 C18 C19 C24 2.2(4) . . . .
C1 C18 C19 C24 -171.9(3) . . . .
C24 C19 C20 C21 1.6(5) . . . .
C18 C19 C20 C21 -175.9(3) . . . .
C19 C20 C21 C22 -0.4(5) . . . .
C20 C21 C22 C23 -1.3(5) . . . .
C21 C22 C23 C24 1.7(5) . . . .
C22 C23 C24 C19 -0.5(5) . . . .
C20 C19 C24 C23 -1.2(5) . . . .
C18 C19 C24 C23 176.4(3) . . . .
